data_7235466
loop_
_publ_author_name
'Fan, Xuesen'
'Shen, Nana'
'Li, Bin'
'Guo, Shenghai'
'Zhang, Xinying'

_publ_section_title
;
 Synthesis of 3-(4-oxo-4H-chromen-3-yl)acrylates through the tandem
 reaction of 3-(2-buta-2,3-dienoylphenoxy)acrylates
;
_journal_issue 29
_journal_name_full 'RSC Adv.'
_journal_page_first 15081
_journal_paper_doi 10.1039/C4RA00277F
_journal_volume 4
_journal_year 2014
_chemical_formula_sum 'C16 H16 O4'
_chemical_formula_weight 272.29
_space_group_IT_number 2
_space_group_name_Hall '-P 1'
_space_group_name_H-M_alt 'P -1'
_symmetry_cell_setting triclinic
_symmetry_space_group_name_H-M 'P -1'
_atom_sites_solution_hydrogens geom
_atom_sites_solution_primary direct
_atom_sites_solution_secondary difmap
_audit_creation_method SHELXL-97
_cell_angle_alpha 75.280(6)
_cell_angle_beta 84.078(6)
_cell_angle_gamma 88.663(6)
_cell_formula_units_Z 2
_cell_length_a 7.326(4)
_cell_length_b 7.814(4)
_cell_length_c 12.700(7)
_cell_measurement_reflns_used 2305
_cell_measurement_temperature 296(2)
_cell_measurement_theta_max 28.08
_cell_measurement_theta_min 2.69
_cell_volume 699.4(7)
_computing_cell_refinement 'Bruker SMART'
_computing_data_collection 'Bruker SMART'
_computing_data_reduction 'Bruker SAINT'
_computing_molecular_graphics 'Bruker SHELXTL'
_computing_publication_material 'Bruker SHELXTL'
_computing_structure_refinement 'SHELXL-97 (Sheldrick, 1997)'
_computing_structure_solution 'SHELXS-97 (Sheldrick, 1990)'
_diffrn_ambient_temperature 296(2)
_diffrn_measured_fraction_theta_full 0.992
_diffrn_measured_fraction_theta_max 0.992
_diffrn_measurement_device_type 'CCD area detector'
_diffrn_measurement_method 'phi and omega scans'
_diffrn_radiation_monochromator graphite
_diffrn_radiation_source 'fine-focus sealed tube'
_diffrn_radiation_type MoK\a
_diffrn_radiation_wavelength 0.71073
_diffrn_reflns_av_R_equivalents 0.0128
_diffrn_reflns_av_sigmaI/netI 0.0174
_diffrn_reflns_limit_h_max 8
_diffrn_reflns_limit_h_min -8
_diffrn_reflns_limit_k_max 9
_diffrn_reflns_limit_k_min -9
_diffrn_reflns_limit_l_max 15
_diffrn_reflns_limit_l_min -15
_diffrn_reflns_number 5306
_diffrn_reflns_theta_full 25.49
_diffrn_reflns_theta_max 25.49
_diffrn_reflns_theta_min 2.70
_diffrn_standards_number 0
_exptl_absorpt_coefficient_mu 0.093
_exptl_absorpt_correction_T_max 0.9808
_exptl_absorpt_correction_T_min 0.9595
_exptl_absorpt_correction_type multi-scan
_exptl_absorpt_process_details sadabs
_exptl_crystal_colour colourless
_exptl_crystal_density_diffrn 1.293
_exptl_crystal_density_method 'not measured'
_exptl_crystal_description block
_exptl_crystal_F_000 288
_exptl_crystal_size_max 0.45
_exptl_crystal_size_mid 0.35
_exptl_crystal_size_min 0.21
_refine_diff_density_max 0.197
_refine_diff_density_min -0.209
_refine_diff_density_rms 0.047
_refine_ls_extinction_method none
_refine_ls_goodness_of_fit_ref 1.037
_refine_ls_hydrogen_treatment constr
_refine_ls_matrix_type full
_refine_ls_number_parameters 184
_refine_ls_number_reflns 2579
_refine_ls_number_restraints 0
_refine_ls_restrained_S_all 1.037
_refine_ls_R_factor_all 0.0502
_refine_ls_R_factor_gt 0.0410
_refine_ls_shift/su_max 0.000
_refine_ls_shift/su_mean 0.000
_refine_ls_structure_factor_coef Fsqd
_refine_ls_weighting_details 'calc w=1/[\s^2^(Fo^2^)+(0.0650P)^2^+0.1034P] where P=(Fo^2^+2Fc^2^)/3'
_refine_ls_weighting_scheme calc
_refine_ls_wR_factor_gt 0.1115
_refine_ls_wR_factor_ref 0.1204
_reflns_number_gt 2059
_reflns_number_total 2579
_reflns_threshold_expression >2sigma(I)
_cod_data_source_file c4ra00277f2.cif
_cod_data_source_block a
_cod_depositor_comments
;
The following automatic conversions were performed:

data item '_symmetry_cell_setting' value 'Triclinic' was changed to
'triclinic' in accordance with the
/home/saulius/struct/COD-crude-data/automatic-downloads/DataCite-retrospective/RSC/depositions/lib/dictionaries/cif_core.dic
dictionary named 'cif_core.dic' version 2.4.2 last updated on
2011-04-26.

Automatic conversion script
Id: cif_fix_values 6909 2019-04-08 15:41:33Z antanas 
;
_cod_original_cell_volume 699.4(6)
_cod_original_sg_symbol_H-M P-1
_cod_database_code 7235466

loop_
_symmetry_equiv_pos_as_xyz
'x, y, z'
'-x, -y, -z'

loop_
_atom_site_label
_atom_site_type_symbol
_atom_site_fract_x
_atom_site_fract_y
_atom_site_fract_z
_atom_site_U_iso_or_equiv
_atom_site_adp_type
_atom_site_occupancy
_atom_site_symmetry_multiplicity
_atom_site_calc_flag
_atom_site_refinement_flags
C1 C 1.17315(19) 0.25372(18) 0.42346(11) 0.0418(3) Uani 1 1 d .
C2 C 1.03165(18) 0.23526(17) 0.50466(11) 0.0386(3) Uani 1 1 d .
C3 C 0.85896(19) 0.32840(18) 0.48191(11) 0.0411(3) Uani 1 1 d .
C4 C 0.85332(19) 0.43917(17) 0.36931(11) 0.0386(3) Uani 1 1 d .
C5 C 0.69849(19) 0.53755(18) 0.33550(11) 0.0432(3) Uani 1 1 d .
H5 H 0.5959 0.5343 0.3856 0.052 Uiso 1 1 calc R
C6 C 0.6939(2) 0.63993(19) 0.22918(12) 0.0455(4) Uani 1 1 d .
C7 C 0.8514(2) 0.6446(2) 0.15527(12) 0.0497(4) Uani 1 1 d .
H7 H 0.8512 0.7132 0.0838 0.060 Uiso 1 1 calc R
C8 C 1.0062(2) 0.5497(2) 0.18641(12) 0.0493(4) Uani 1 1 d .
H8 H 1.1094 0.5539 0.1366 0.059 Uiso 1 1 calc R
C9 C 1.00572(19) 0.44752(18) 0.29346(11) 0.0406(3) Uani 1 1 d .
C10 C 1.3566(2) 0.1671(2) 0.43212(14) 0.0558(4) Uani 1 1 d .
H10A H 1.4297 0.2028 0.3629 0.084 Uiso 1 1 calc R
H10B H 1.3413 0.0409 0.4520 0.084 Uiso 1 1 calc R
H10C H 1.4170 0.2019 0.4870 0.084 Uiso 1 1 calc R
C11 C 1.0604(2) 0.12171(18) 0.61323(11) 0.0422(3) Uani 1 1 d .
H11 H 1.1774 0.0742 0.6208 0.051 Uiso 1 1 calc R
C12 C 0.9410(2) 0.0783(2) 0.70174(12) 0.0486(4) Uani 1 1 d .
H12 H 0.8221 0.1220 0.6968 0.058 Uiso 1 1 calc R
C13 C 0.9863(2) -0.0352(2) 0.80737(12) 0.0495(4) Uani 1 1 d .
C14 C 1.2158(3) -0.1994(2) 0.90944(13) 0.0600(5) Uani 1 1 d .
H14A H 1.1337 -0.3001 0.9364 0.072 Uiso 1 1 calc R
H14B H 1.2101 -0.1316 0.9640 0.072 Uiso 1 1 calc R
C15 C 1.4079(3) -0.2610(2) 0.88825(16) 0.0711(5) Uani 1 1 d .
H15A H 1.4132 -0.3227 0.8316 0.107 Uiso 1 1 calc R
H15B H 1.4448 -0.3390 0.9540 0.107 Uiso 1 1 calc R
H15C H 1.4890 -0.1607 0.8656 0.107 Uiso 1 1 calc R
C16 C 0.5260(2) 0.7440(2) 0.19419(15) 0.0647(5) Uani 1 1 d .
H16A H 0.4231 0.6652 0.2058 0.097 Uiso 1 1 calc R
H16B H 0.5463 0.8039 0.1180 0.097 Uiso 1 1 calc R
H16C H 0.5012 0.8293 0.2364 0.097 Uiso 1 1 calc R
O1 O 1.16348(13) 0.35520(13) 0.32014(8) 0.0460(3) Uani 1 1 d .
O2 O 0.72438(15) 0.31781(16) 0.55049(8) 0.0608(3) Uani 1 1 d .
O3 O 1.16173(15) -0.08966(14) 0.80674(8) 0.0552(3) Uani 1 1 d .
O4 O 0.87659(18) -0.07585(18) 0.88759(9) 0.0741(4) Uani 1 1 d .

loop_
_atom_site_aniso_label
_atom_site_aniso_U_11
_atom_site_aniso_U_22
_atom_site_aniso_U_33
_atom_site_aniso_U_23
_atom_site_aniso_U_13
_atom_site_aniso_U_12
C1 0.0458(8) 0.0398(7) 0.0372(8) -0.0039(6) -0.0072(6) -0.0008(6)
C2 0.0437(8) 0.0371(7) 0.0337(7) -0.0052(6) -0.0064(6) -0.0021(6)
C3 0.0450(8) 0.0432(8) 0.0324(7) -0.0047(6) -0.0026(6) -0.0021(6)
C4 0.0439(8) 0.0382(7) 0.0323(7) -0.0054(6) -0.0052(6) -0.0028(6)
C5 0.0439(8) 0.0449(8) 0.0384(8) -0.0061(6) -0.0032(6) -0.0010(6)
C6 0.0508(8) 0.0433(8) 0.0409(8) -0.0054(6) -0.0115(6) -0.0011(6)
C7 0.0586(9) 0.0522(9) 0.0327(7) 0.0013(6) -0.0084(7) -0.0010(7)
C8 0.0510(9) 0.0567(9) 0.0340(8) -0.0021(7) 0.0007(6) -0.0021(7)
C9 0.0431(8) 0.0403(7) 0.0363(7) -0.0052(6) -0.0059(6) -0.0005(6)
C10 0.0457(9) 0.0633(10) 0.0508(9) -0.0024(8) -0.0026(7) 0.0081(7)
C11 0.0468(8) 0.0410(7) 0.0373(8) -0.0053(6) -0.0089(6) 0.0004(6)
C12 0.0507(9) 0.0524(9) 0.0383(8) -0.0028(7) -0.0069(7) 0.0000(7)
C13 0.0569(9) 0.0505(9) 0.0377(8) -0.0044(7) -0.0060(7) -0.0030(7)
C14 0.0809(12) 0.0573(10) 0.0363(8) 0.0017(7) -0.0157(8) 0.0071(8)
C15 0.0832(13) 0.0639(11) 0.0632(12) -0.0061(9) -0.0219(10) 0.0152(9)
C16 0.0621(11) 0.0696(11) 0.0542(10) 0.0018(8) -0.0151(8) 0.0115(9)
O1 0.0444(6) 0.0522(6) 0.0347(5) -0.0004(4) -0.0008(4) 0.0044(4)
O2 0.0490(7) 0.0800(8) 0.0391(6) 0.0068(5) 0.0047(5) 0.0115(5)
O3 0.0618(7) 0.0601(7) 0.0351(6) 0.0042(5) -0.0074(5) 0.0049(5)
O4 0.0695(8) 0.0958(10) 0.0409(7) 0.0080(6) 0.0042(6) 0.0019(7)

loop_
_atom_type_symbol
_atom_type_description
_atom_type_scat_dispersion_real
_atom_type_scat_dispersion_imag
_atom_type_scat_source
C C 0.0033 0.0016 'International Tables Vol C Tables 4.2.6.8 and 6.1.1.4'
H H 0.0000 0.0000 'International Tables Vol C Tables 4.2.6.8 and 6.1.1.4'
O O 0.0106 0.0060 'International Tables Vol C Tables 4.2.6.8 and 6.1.1.4'

loop_
_geom_angle_atom_site_label_1
_geom_angle_atom_site_label_2
_geom_angle_atom_site_label_3
_geom_angle
O1 C1 C2 123.49(13)
O1 C1 C10 109.77(12)
C2 C1 C10 126.74(13)
C1 C2 C3 119.76(12)
C1 C2 C11 118.00(13)
C3 C2 C11 122.23(12)
O2 C3 C2 123.74(13)
O2 C3 C4 120.76(13)
C2 C3 C4 115.49(12)
C9 C4 C5 118.17(13)
C9 C4 C3 119.67(13)
C5 C4 C3 122.17(13)
C6 C5 C4 121.73(13)
C6 C5 H5 119.1
C4 C5 H5 119.1
C5 C6 C7 118.10(14)
C5 C6 C16 120.98(14)
C7 C6 C16 120.92(14)
C8 C7 C6 121.44(14)
C8 C7 H7 119.3
C6 C7 H7 119.3
C7 C8 C9 118.97(14)
C7 C8 H8 120.5
C9 C8 H8 120.5
O1 C9 C4 121.82(12)
O1 C9 C8 116.59(13)
C4 C9 C8 121.59(14)
C1 C10 H10A 109.5
C1 C10 H10B 109.5
H10A C10 H10B 109.5
C1 C10 H10C 109.5
H10A C10 H10C 109.5
H10B C10 H10C 109.5
C12 C11 C2 128.33(14)
C12 C11 H11 115.8
C2 C11 H11 115.8
C11 C12 C13 123.60(15)
C11 C12 H12 118.2
C13 C12 H12 118.2
O4 C13 O3 122.82(14)
O4 C13 C12 123.41(15)
O3 C13 C12 113.76(13)
O3 C14 C15 107.75(14)
O3 C14 H14A 110.2
C15 C14 H14A 110.2
O3 C14 H14B 110.2
C15 C14 H14B 110.2
H14A C14 H14B 108.5
C14 C15 H15A 109.5
C14 C15 H15B 109.5
H15A C15 H15B 109.5
C14 C15 H15C 109.5
H15A C15 H15C 109.5
H15B C15 H15C 109.5
C6 C16 H16A 109.5
C6 C16 H16B 109.5
H16A C16 H16B 109.5
C6 C16 H16C 109.5
H16A C16 H16C 109.5
H16B C16 H16C 109.5
C1 O1 C9 119.76(11)
C13 O3 C14 116.32(12)

loop_
_geom_bond_atom_site_label_1
_geom_bond_atom_site_label_2
_geom_bond_distance
C1 O1 1.3577(17)
C1 C2 1.367(2)
C1 C10 1.492(2)
C2 C3 1.463(2)
C2 C11 1.4706(19)
C3 O2 1.2359(18)
C3 C4 1.476(2)
C4 C9 1.389(2)
C4 C5 1.398(2)
C5 C6 1.387(2)
C5 H5 0.9300
C6 C7 1.406(2)
C6 C16 1.501(2)
C7 C8 1.377(2)
C7 H7 0.9300
C8 C9 1.390(2)
C8 H8 0.9300
C9 O1 1.3742(18)
C10 H10A 0.9600
C10 H10B 0.9600
C10 H10C 0.9600
C11 C12 1.327(2)
C11 H11 0.9300
C12 C13 1.473(2)
C12 H12 0.9300
C13 O4 1.2097(19)
C13 O3 1.344(2)
C14 O3 1.4543(18)
C14 C15 1.497(3)
C14 H14A 0.9700
C14 H14B 0.9700
C15 H15A 0.9600
C15 H15B 0.9600
C15 H15C 0.9600
C16 H16A 0.9600
C16 H16B 0.9600
C16 H16C 0.9600

loop_
_geom_torsion_atom_site_label_1
_geom_torsion_atom_site_label_2
_geom_torsion_atom_site_label_3
_geom_torsion_atom_site_label_4
_geom_torsion
O1 C1 C2 C3 -0.2(2)
C10 C1 C2 C3 -179.21(13)
O1 C1 C2 C11 -179.77(12)
C10 C1 C2 C11 1.2(2)
C1 C2 C3 O2 179.52(13)
C11 C2 C3 O2 -0.9(2)
C1 C2 C3 C4 -0.46(19)
C11 C2 C3 C4 179.08(11)
O2 C3 C4 C9 -179.38(13)
C2 C3 C4 C9 0.60(19)
O2 C3 C4 C5 0.7(2)
C2 C3 C4 C5 -179.34(12)
C9 C4 C5 C6 0.7(2)
C3 C4 C5 C6 -179.36(12)
C4 C5 C6 C7 -0.8(2)
C4 C5 C6 C16 179.67(13)
C5 C6 C7 C8 0.5(2)
C16 C6 C7 C8 -179.98(14)
C6 C7 C8 C9 -0.1(2)
C5 C4 C9 O1 179.85(12)
C3 C4 C9 O1 -0.1(2)
C5 C4 C9 C8 -0.3(2)
C3 C4 C9 C8 179.78(13)
C7 C8 C9 O1 179.86(12)
C7 C8 C9 C4 0.0(2)
C1 C2 C11 C12 -176.52(14)
C3 C2 C11 C12 3.9(2)
C2 C11 C12 C13 -179.05(13)
C11 C12 C13 O4 -179.27(16)
C11 C12 C13 O3 0.9(2)
C2 C1 O1 C9 0.8(2)
C10 C1 O1 C9 179.91(11)
C4 C9 O1 C1 -0.6(2)
C8 C9 O1 C1 179.52(12)
O4 C13 O3 C14 -1.0(2)
C12 C13 O3 C14 178.79(13)
C15 C14 O3 C13 174.06(13)
